data_4307457
loop_
_publ_author_name
'Claudio Pettinari'
'Riccardo Pettinari'
'Fabio Marchetti'
'Alceo Macchioni'
'Daniele Zuccaccia'
'Brian W. Skelton'
'Allan H. White'

_publ_contact_author_address
;
   Department of Chemistry
   University of Western Australia
   35 Stirling Highway
   Crawley
   Western Australia 6009
   Australia
;
_publ_contact_author_email bws@crystal.uwa.edu.au
_publ_contact_author_fax (+61)_08_6488_1118
_publ_contact_author_name 'Skelton, B. W.'
_publ_contact_author_phone (+61)_08_6488_7107
_publ_section_title
;
Synthesis, Reactivity, Spectroscopic Characterization, X-ray Structures,
PGSE, and NOE NMR Studies of (\h5-C5Me5)-Rhodium and -Iridium Derivatives
Containing Bis(pyrazolyl)alkane Ligands
;
_journal_name_full 'Inorganic Chemistry'
_journal_page_first 896
_journal_page_last 906
_journal_paper_doi 10.1021/ic061928g
_journal_volume 46
_journal_year 2007
_chemical_formula_moiety 'C31 H46 Cl4 N4 O0 Rh2'
_chemical_formula_sum 'C31 H46 Cl4 N4 O0 Rh2'
_chemical_formula_weight 822.34
_chemical_name_systematic
;
 ?
;
_space_group_IT_number 11
_symmetry_cell_setting monoclinic
_symmetry_space_group_name_Hall '-P 2yb'
_symmetry_space_group_name_H-M 'P 1 21/m 1'
_atom_sites_solution_hydrogens geom
_atom_sites_solution_primary direct
_atom_sites_solution_secondary difmap
_audit_creation_date 2006-09-05T09:09:04-00:00
_audit_creation_method 'WinGX routine CIF_UPDATE'
_cell_angle_alpha 90
_cell_angle_beta 99.136(5)
_cell_angle_gamma 90
_cell_formula_units_Z 2
_cell_length_a 9.623(3)
_cell_length_b 14.176(4)
_cell_length_c 13.315(4)
_cell_measurement_reflns_used 3973
_cell_measurement_temperature 150(2)
_cell_measurement_theta_max 29.03
_cell_measurement_theta_min 2.43
_cell_volume 1793.3(9)
_computing_cell_refinement 'Siemens SAINT (Siemens, 1995)'
_computing_data_collection 'Siemens SMART (Siemens, 1995)'
_computing_data_reduction 'Siemens SAINT'
_computing_molecular_graphics xtal
_computing_publication_material WinGX
_computing_structure_refinement 'SHELXL-97 (Sheldrick, 1997)'
_computing_structure_solution xtal
_diffrn_ambient_temperature 150(2)
_diffrn_measured_fraction_theta_full 0.99
_diffrn_measured_fraction_theta_max 0.99
_diffrn_measurement_device_type
;
Bruker SMART CCD diffractometer
;
_diffrn_measurement_method '\w scans'
_diffrn_radiation_monochromator graphite
_diffrn_radiation_type MoK\a
_diffrn_radiation_wavelength 0.71073
_diffrn_reflns_av_R_equivalents 0.1008
_diffrn_reflns_av_unetI/netI 0.1047
_diffrn_reflns_limit_h_max 11
_diffrn_reflns_limit_h_min -11
_diffrn_reflns_limit_k_max 17
_diffrn_reflns_limit_k_min -17
_diffrn_reflns_limit_l_max 16
_diffrn_reflns_limit_l_min -16
_diffrn_reflns_number 13473
_diffrn_reflns_theta_full 26
_diffrn_reflns_theta_max 26
_diffrn_reflns_theta_min 1.55
_exptl_absorpt_coefficient_mu 1.244
_exptl_absorpt_correction_T_max 1
_exptl_absorpt_correction_T_min .60
_exptl_absorpt_correction_type multi-scan
_exptl_absorpt_process_details
;
 SADABS; Sheldrick, 1996
;
_exptl_crystal_colour red
_exptl_crystal_density_diffrn 1.523
_exptl_crystal_density_method 'not measured'
_exptl_crystal_description plate
_exptl_crystal_F_000 836
_exptl_crystal_size_max .35
_exptl_crystal_size_mid .25
_exptl_crystal_size_min .03
_refine_diff_density_max 4.76
_refine_diff_density_min -0.991
_refine_diff_density_rms 0.319
_refine_ls_extinction_method none
_refine_ls_goodness_of_fit_ref 1.09
_refine_ls_hydrogen_treatment constr
_refine_ls_matrix_type full
_refine_ls_number_parameters 193
_refine_ls_number_reflns 3641
_refine_ls_number_restraints 0
_refine_ls_restrained_S_all 1.09
_refine_ls_R_factor_all 0.1449
_refine_ls_R_factor_gt 0.108
_refine_ls_shift/su_max 0.001
_refine_ls_shift/su_mean 0
_refine_ls_structure_factor_coef Fsqd
_refine_ls_weighting_details 'calc w=1/[\s^2^(Fo^2^)+(0.2000P)^2^] where P=(Fo^2^+2Fc^2^)/3'
_refine_ls_weighting_scheme calc
_refine_ls_wR_factor_gt 0.279
_refine_ls_wR_factor_ref 0.299
_reflns_number_gt 2500
_reflns_number_total 3641
_reflns_threshold_expression I>2sigma(I)
_cod_data_source_file ic061928gsi20061205_040617_2.cif
_cod_data_source_block cp3cgn
_cod_original_sg_symbol_Hall -p_2yb
_cod_database_code 4307457

loop_
_symmetry_equiv_pos_as_xyz
'x, y, z'
'-x, y+1/2, -z'
'-x, -y, -z'
'x, -y-1/2, z'

loop_
_atom_site_label
_atom_site_type_symbol
_atom_site_fract_x
_atom_site_fract_y
_atom_site_fract_z
_atom_site_U_iso_or_equiv
_atom_site_adp_type
_atom_site_occupancy
_atom_site_symmetry_multiplicity
_atom_site_calc_flag
_atom_site_refinement_flags
_atom_site_disorder_assembly
_atom_site_disorder_group
Rh1 Rh 0.43856(10) 0.25 0.32548(9) 0.0266(4) Uani 1 2 d S . .
Rh2 Rh 0.16852(12) 0.25 0.77589(9) 0.0348(4) Uani 1 2 d S . .
Cl1 Cl 0.3499(4) 0.25 0.1475(3) 0.0438(10) Uani 1 2 d S . .
Cl21 Cl -0.0613(4) 0.25 0.6710(4) 0.0515(11) Uani 1 2 d S B .
Cl22 Cl 0.2447(3) 0.12595(17) 0.6713(2) 0.0416(7) Uani 1 1 d . . .
N11 N 0.1825(8) 0.3341(5) 0.3985(7) 0.0287(18) Uani 1 1 d . . .
N12 N 0.2844(8) 0.3529(6) 0.3416(7) 0.035(2) Uani 1 1 d . A .
C13 C 0.2524(10) 0.4373(7) 0.2991(8) 0.035(2) Uani 1 1 d . . .
C131 C 0.3367(14) 0.4844(9) 0.2311(10) 0.057(4) Uani 1 1 d . A .
H13A H 0.3669 0.5464 0.2591 0.086 Uiso 1 1 calc R . .
H13B H 0.2799 0.4923 0.1638 0.086 Uiso 1 1 calc R . .
H13C H 0.4197 0.446 0.2252 0.086 Uiso 1 1 calc R . .
C14 C 0.1264(11) 0.4683(7) 0.3276(8) 0.036(2) Uani 1 1 d . A .
H14 H 0.0795 0.5257 0.3069 0.043 Uiso 1 1 calc R . .
C15 C 0.0830(9) 0.4039(6) 0.3885(8) 0.027(2) Uani 1 1 d . A .
C151 C -0.0420(10) 0.3974(7) 0.4423(9) 0.037(3) Uani 1 1 d . . .
H15A H -0.01 0.3918 0.5157 0.056 Uiso 1 1 calc R A .
H15B H -0.098 0.3419 0.418 0.056 Uiso 1 1 calc R . .
H15C H -0.0997 0.4543 0.4285 0.056 Uiso 1 1 calc R . .
C10 C 0.1913(12) 0.25 0.4614(10) 0.025(3) Uani 1 2 d S . .
H101 H 0.1136 0.25 0.502 0.029 Uiso 1 2 calc SR . .
H102 H 0.2814 0.25 0.5091 0.029 Uiso 1 2 calc SR . .
C101 C 0.5903(16) 0.238(2) 0.4624(11) 0.031(5) Uiso 0.5 1 d P A -1
C102 C 0.615(2) 0.3247(15) 0.4207(18) 0.019(5) Uiso 0.5 1 d P A -1
C103 C 0.648(2) 0.3025(16) 0.325(2) 0.021(6) Uiso 0.5 1 d P A -1
C104 C 0.641(2) 0.1973(16) 0.297(2) 0.024(7) Uiso 0.5 1 d P A -1
C105 C 0.613(2) 0.1641(16) 0.390(2) 0.025(6) Uiso 0.5 1 d P A -1
C106 C 0.563(2) 0.2245(13) 0.5725(13) 0.033(5) Uiso 0.5 1 d P A -1
H10A H 0.634 0.2594 0.619 0.05 Uiso 0.5 1 calc PR A -1
H10B H 0.5685 0.1573 0.5901 0.05 Uiso 0.5 1 calc PR A -1
H10C H 0.4692 0.2485 0.5785 0.05 Uiso 1 2 calc SR A -1
C107 C 0.609(2) 0.4185(14) 0.4626(16) 0.026(4) Uiso 0.5 1 d P A -1
H10D H 0.5841 0.4639 0.4072 0.038 Uiso 0.5 1 calc PR A -1
H10E H 0.7016 0.4348 0.501 0.038 Uiso 0.5 1 calc PR A -1
H10F H 0.5385 0.4203 0.5079 0.038 Uiso 0.5 1 calc PR A -1
C108 C 0.690(2) 0.3660(16) 0.2465(19) 0.027(5) Uiso 0.5 1 d P A -1
H10G H 0.7001 0.4305 0.2732 0.04 Uiso 0.5 1 calc PR A -1
H10H H 0.6184 0.3646 0.1856 0.04 Uiso 0.5 1 calc PR A -1
H10I H 0.7806 0.345 0.2291 0.04 Uiso 0.5 1 calc PR A -1
C109 C 0.681(2) 0.1448(17) 0.2129(19) 0.030(6) Uiso 0.5 1 d P A -1
H10J H 0.7831 0.1375 0.2231 0.045 Uiso 0.5 1 calc PR A -1
H10K H 0.6496 0.1788 0.1492 0.045 Uiso 0.5 1 calc PR A -1
H10L H 0.6361 0.0824 0.2095 0.045 Uiso 0.5 1 calc PR A -1
C100 C 0.594(3) 0.0597(17) 0.4178(19) 0.039(5) Uiso 0.5 1 d P A -1
H10M H 0.5013 0.0507 0.4374 0.059 Uiso 0.5 1 calc PR A -1
H10N H 0.6672 0.042 0.4748 0.059 Uiso 0.5 1 calc PR A -1
H10O H 0.6027 0.02 0.3588 0.059 Uiso 0.5 1 calc PR A -1
C201 C 0.081(2) 0.2268(15) 0.9136(15) 0.038(5) Uiso 0.5 1 d P B -2
C202 C 0.142(3) 0.319(2) 0.9127(18) 0.035(6) Uiso 0.5 1 d P B -2
C203 C 0.285(2) 0.3113(17) 0.9092(15) 0.025(5) Uiso 0.5 1 d P B -2
C204 C 0.321(3) 0.2137(17) 0.9084(18) 0.039(7) Uiso 0.5 1 d P B -2
C205 C 0.183(4) 0.162(2) 0.905(2) 0.049(8) Uiso 0.5 1 d P B -2
C206 C -0.074(3) 0.2183(18) 0.915(2) 0.059(5) Uiso 0.5 1 d P B -2
H20A H -0.0977 0.1524 0.9272 0.088 Uiso 0.5 1 calc PR B -2
H20B H -0.1265 0.2393 0.85 0.088 Uiso 0.5 1 calc PR B -2
H20C H -0.0998 0.2578 0.9701 0.088 Uiso 0.5 1 calc PR B -2
C207 C 0.074(7) 0.401(4) 0.923(5) 0.154(16) Uiso 0.5 1 d P B -2
H20D H 0.1393 0.4542 0.9235 0.232 Uiso 0.5 1 calc PR B -2
H20E H 0.0347 0.4005 0.9864 0.232 Uiso 0.5 1 calc PR B -2
H20F H -0.0032 0.4087 0.8653 0.232 Uiso 0.5 1 calc PR B -2
C208 C 0.362(7) 0.391(4) 0.913(5) 0.154(16) Uiso 0.5 1 d P B -2
H20G H 0.3025 0.4446 0.9244 0.232 Uiso 0.5 1 calc PR B -2
H20H H 0.3976 0.3989 0.8489 0.232 Uiso 0.5 1 calc PR B -2
H20I H 0.441 0.3863 0.9692 0.232 Uiso 0.5 1 calc PR B -2
C209 C 0.436(3) 0.140(2) 0.910(2) 0.059(5) Uiso 0.5 1 d P B -2
H20J H 0.5192 0.1602 0.9577 0.088 Uiso 0.5 1 calc PR B -2
H20K H 0.4603 0.1335 0.842 0.088 Uiso 0.5 1 calc PR B -2
H20L H 0.4025 0.0795 0.9325 0.088 Uiso 0.5 1 calc PR B -2
C200 C 0.136(3) 0.060(2) 0.910(2) 0.062(7) Uiso 0.5 1 d P B -2
H20M H 0.1795 0.0315 0.9743 0.093 Uiso 0.5 1 calc PR B -2
H20N H 0.1643 0.0245 0.8531 0.093 Uiso 0.5 1 calc PR B -2
H20O H 0.0332 0.0575 0.9049 0.093 Uiso 0.5 1 calc PR B -2

loop_
_atom_site_aniso_label
_atom_site_aniso_U_11
_atom_site_aniso_U_22
_atom_site_aniso_U_33
_atom_site_aniso_U_23
_atom_site_aniso_U_13
_atom_site_aniso_U_12
Rh1 0.0164(6) 0.0148(6) 0.0502(8) 0 0.0098(4) 0
Rh2 0.0310(7) 0.0248(7) 0.0485(8) 0 0.0066(5) 0
Cl1 0.034(2) 0.046(2) 0.053(2) 0 0.0100(17) 0
Cl21 0.0261(19) 0.057(3) 0.071(3) 0 0.0066(18) 0
Cl22 0.0508(16) 0.0184(12) 0.0546(17) 0.0008(11) 0.0048(12) 0.0011(11)
N11 0.019(4) 0.018(4) 0.050(5) 0.001(4) 0.010(3) 0.003(3)
N12 0.021(4) 0.015(4) 0.071(6) 0.006(4) 0.013(4) -0.002(3)
C13 0.023(5) 0.022(5) 0.061(7) 0.012(5) 0.015(4) 0.005(4)
C131 0.067(9) 0.039(7) 0.074(9) 0.011(6) 0.037(7) 0.000(6)
C14 0.034(5) 0.017(5) 0.059(7) 0.009(4) 0.014(5) 0.010(4)
C15 0.013(4) 0.018(5) 0.052(6) -0.003(4) 0.006(4) 0.005(3)
C151 0.012(4) 0.024(5) 0.078(8) -0.005(5) 0.015(5) 0.003(4)
C10 0.015(6) 0.012(6) 0.045(8) 0 0.000(5) 0

loop_
_atom_type_symbol
_atom_type_description
_atom_type_scat_dispersion_real
_atom_type_scat_dispersion_imag
_atom_type_scat_source
C C 0.0033 0.0016 'International Tables Vol C Tables 4.2.6.8 and 6.1.1.4'
H H 0 0 'International Tables Vol C Tables 4.2.6.8 and 6.1.1.4'
Cl Cl 0.1484 0.1585 'International Tables Vol C Tables 4.2.6.8 and 6.1.1.4'
N N 0.0061 0.0033 'International Tables Vol C Tables 4.2.6.8 and 6.1.1.4'
Rh Rh -1.1178 0.9187 'International Tables Vol C Tables 4.2.6.8 and 6.1.1.4'
O O 0.0106 0.006 'International Tables Vol C Tables 4.2.6.8 and 6.1.1.4'

loop_
_geom_angle_atom_site_label_1
_geom_angle_atom_site_label_2
_geom_angle_atom_site_label_3
_geom_angle
_geom_angle_site_symmetry_1
_geom_angle_site_symmetry_3
_geom_angle_publ_flag
N12 Rh1 N12 87.2(4) 4_565 . ?
N12 Rh1 C105 150.3(7) 4_565 4_565 ?
N12 Rh1 C105 94.8(6) . 4_565 ?
N12 Rh1 C105 94.8(6) 4_565 . ?
N12 Rh1 C105 150.3(7) . . ?
C105 Rh1 C105 69.4(12) 4_565 . ?
N12 Rh1 C103 155.8(6) 4_565 . ?
N12 Rh1 C103 115.8(6) . . ?
C105 Rh1 C103 29.5(8) 4_565 . ?
C105 Rh1 C103 61.5(8) . . ?
N12 Rh1 C103 115.8(6) 4_565 4_565 ?
N12 Rh1 C103 155.8(6) . 4_565 ?
C105 Rh1 C103 61.5(8) 4_565 4_565 ?
C105 Rh1 C103 29.5(8) . 4_565 ?
C103 Rh1 C103 40.4(12) . 4_565 ?
N12 Rh1 C101 111.2(7) 4_565 4_565 ?
N12 Rh1 C101 104.4(7) . 4_565 ?
C105 Rh1 C101 39.6(9) 4_565 4_565 ?
C105 Rh1 C101 47.4(10) . 4_565 ?
C103 Rh1 C101 57.7(8) . 4_565 ?
C103 Rh1 C101 61.5(9) 4_565 4_565 ?
N12 Rh1 C101 104.4(7) 4_565 . ?
N12 Rh1 C101 111.2(7) . . ?
C105 Rh1 C101 47.4(10) 4_565 . ?
C105 Rh1 C101 39.6(9) . . ?
C103 Rh1 C101 61.5(9) . . ?
C103 Rh1 C101 57.7(8) 4_565 . ?
C101 Rh1 C101 9.4(16) 4_565 . ?
N12 Rh1 C104 156.4(6) 4_565 4_565 ?
N12 Rh1 C104 116.3(6) . 4_565 ?
C105 Rh1 C104 37.8(9) 4_565 4_565 ?
C105 Rh1 C104 66.5(8) . 4_565 ?
C103 Rh1 C104 9.8(9) . 4_565 ?
C103 Rh1 C104 41.6(5) 4_565 4_565 ?
C101 Rh1 C104 67.4(8) 4_565 4_565 ?
C101 Rh1 C104 70.9(9) . 4_565 ?
N12 Rh1 C104 116.3(6) 4_565 . ?
N12 Rh1 C104 156.4(6) . . ?
C105 Rh1 C104 66.5(8) 4_565 . ?
C105 Rh1 C104 37.8(9) . . ?
C103 Rh1 C104 41.6(5) . . ?
C103 Rh1 C104 9.8(9) 4_565 . ?
C101 Rh1 C104 70.9(9) 4_565 . ?
C101 Rh1 C104 67.4(8) . . ?
C104 Rh1 C104 40.2(12) 4_565 . ?
N12 Rh1 C102 139.1(7) 4_565 . ?
N12 Rh1 C102 95.6(6) . . ?
C105 Rh1 C102 11.2(7) 4_565 . ?
C105 Rh1 C102 64.0(8) . . ?
C103 Rh1 C102 37.4(9) . . ?
C103 Rh1 C102 62.3(8) 4_565 . ?
C101 Rh1 C102 28.8(9) 4_565 . ?
C101 Rh1 C102 37.0(10) . . ?
C104 Rh1 C102 46.6(9) 4_565 . ?
C104 Rh1 C102 69.0(9) . . ?
N12 Rh1 C102 95.6(6) 4_565 4_565 ?
N12 Rh1 C102 139.1(7) . 4_565 ?
C105 Rh1 C102 64.0(8) 4_565 4_565 ?
C105 Rh1 C102 11.2(7) . 4_565 ?
C103 Rh1 C102 62.3(8) . 4_565 ?
C103 Rh1 C102 37.4(9) 4_565 4_565 ?
C101 Rh1 C102 37.0(10) 4_565 4_565 ?
C101 Rh1 C102 28.8(9) . 4_565 ?
C104 Rh1 C102 69.0(9) 4_565 4_565 ?
C104 Rh1 C102 46.6(9) . 4_565 ?
C102 Rh1 C102 57.0(11) . 4_565 ?
C205 Rh2 C205 72.1(17) 4_565 . ?
C205 Rh2 C202 13.5(10) 4_565 . ?
C205 Rh2 C202 64.7(11) . . ?
C205 Rh2 C202 64.7(11) 4_565 4_565 ?
C205 Rh2 C202 13.5(10) . 4_565 ?
C202 Rh2 C202 55.1(15) . 4_565 ?
C205 Rh2 C203 28.6(9) 4_565 . ?
C205 Rh2 C203 66.5(10) . . ?
C202 Rh2 C203 38.2(9) . . ?
C202 Rh2 C203 65.9(9) 4_565 . ?
C205 Rh2 C203 66.5(10) 4_565 4_565 ?
C205 Rh2 C203 28.6(9) . 4_565 ?
C202 Rh2 C203 65.9(9) . 4_565 ?
C202 Rh2 C203 38.2(9) 4_565 4_565 ?
C203 Rh2 C203 48.1(13) . 4_565 ?
C205 Rh2 C201 51.8(11) 4_565 . ?
C205 Rh2 C201 37.1(10) . . ?
C202 Rh2 C201 39.2(11) . . ?
C202 Rh2 C201 23.7(8) 4_565 . ?
C203 Rh2 C201 65.2(8) . . ?
C203 Rh2 C201 57.1(8) 4_565 . ?
C205 Rh2 C201 37.1(10) 4_565 4_565 ?
C205 Rh2 C201 51.8(11) . 4_565 ?
C202 Rh2 C201 23.7(8) . 4_565 ?
C202 Rh2 C201 39.2(11) 4_565 4_565 ?
C203 Rh2 C201 57.1(8) . 4_565 ?
C203 Rh2 C201 65.2(8) 4_565 4_565 ?
C201 Rh2 C201 17.5(11) . 4_565 ?
C205 Rh2 C204 41.1(10) 4_565 4_565 ?
C205 Rh2 C204 61.7(11) . 4_565 ?
C202 Rh2 C204 49.2(10) . 4_565 ?
C202 Rh2 C204 64.3(9) 4_565 4_565 ?
C203 Rh2 C204 13.0(8) . 4_565 ?
C203 Rh2 C204 38.7(10) 4_565 4_565 ?
C201 Rh2 C204 69.4(9) . 4_565 ?
C201 Rh2 C204 64.9(9) 4_565 4_565 ?
C205 Rh2 C204 61.7(11) 4_565 . ?
C205 Rh2 C204 41.1(10) . . ?
C202 Rh2 C204 64.3(9) . . ?
C202 Rh2 C204 49.2(10) 4_565 . ?
C203 Rh2 C204 38.7(10) . . ?
C203 Rh2 C204 13.0(8) 4_565 . ?
C201 Rh2 C204 64.9(9) . . ?
C201 Rh2 C204 69.4(9) 4_565 . ?
C204 Rh2 C204 27.5(13) 4_565 . ?
C205 Rh2 Cl21 114.1(9) 4_565 . ?
C205 Rh2 Cl21 114.1(9) . . ?
C202 Rh2 Cl21 105.9(7) . . ?
C202 Rh2 Cl21 105.9(7) 4_565 . ?
C203 Rh2 Cl21 142.6(7) . . ?
C203 Rh2 Cl21 142.6(7) 4_565 . ?
C201 Rh2 Cl21 92.6(6) . . ?
C201 Rh2 Cl21 92.6(6) 4_565 . ?
C204 Rh2 Cl21 155.0(7) 4_565 . ?
C204 Rh2 Cl21 155.0(7) . . ?
C205 Rh2 Cl22 93.1(9) 4_565 4_565 ?
C205 Rh2 Cl22 155.1(9) . 4_565 ?
C202 Rh2 Cl22 104.2(8) . 4_565 ?
C202 Rh2 Cl22 156.4(7) 4_565 4_565 ?
C203 Rh2 Cl22 90.8(6) . 4_565 ?
C203 Rh2 Cl22 127.3(7) 4_565 4_565 ?
C201 Rh2 Cl22 142.3(6) . 4_565 ?
C201 Rh2 Cl22 124.8(6) 4_565 4_565 ?
C204 Rh2 Cl22 93.9(6) 4_565 4_565 ?
C204 Rh2 Cl22 114.4(7) . 4_565 ?
Cl21 Rh2 Cl22 90.04(10) . 4_565 ?
N12 N11 C15 111.1(8) . . ?
N12 N11 C10 120.1(8) . . ?
C15 N11 C10 128.8(9) . . ?
C13 N12 N11 105.9(8) . . ?
C13 N12 Rh1 133.7(7) . . ?
N11 N12 Rh1 120.1(6) . . ?
N12 C13 C14 108.5(8) . . ?
N12 C13 C131 123.7(9) . . ?
C14 C13 C131 127.7(10) . . ?
C13 C131 H13A 109.5 . . ?
C13 C131 H13B 109.5 . . ?
H13A C131 H13B 109.5 . . ?
C13 C131 H13C 109.5 . . ?
H13A C131 H13C 109.5 . . ?
H13B C131 H13C 109.5 . . ?
C15 C14 C13 108.6(9) . . ?
C15 C14 H14 125.7 . . ?
C13 C14 H14 125.7 . . ?
C14 C15 N11 105.8(8) . . ?
C14 C15 C151 133.4(9) . . ?
N11 C15 C151 120.7(8) . . ?
C15 C151 H15A 109.5 . . ?
C15 C151 H15B 109.5 . . ?
H15A C151 H15B 109.5 . . ?
C15 C151 H15C 109.5 . . ?
H15A C151 H15C 109.5 . . ?
H15B C151 H15C 109.5 . . ?
N11 C10 N11 110.4(11) . 4_565 ?
N11 C10 H101 109.6 . . ?
N11 C10 H101 109.6 4_565 . ?
N11 C10 H102 109.6 . . ?
N11 C10 H102 109.6 4_565 . ?
H101 C10 H102 108.1 . . ?
C102 C101 C105 108.7(14) . . ?
C102 C101 C106 124(2) . . ?
C105 C101 C106 127(2) . . ?
C102 C101 Rh1 74.0(12) . . ?
C105 C101 Rh1 69.7(11) . . ?
C106 C101 Rh1 128.3(12) . . ?
C101 C102 C103 104.1(18) . . ?
C101 C102 C107 130.1(19) . . ?
C103 C102 C107 126(2) . . ?
C101 C102 Rh1 69.0(11) . . ?
C103 C102 Rh1 68.8(12) . . ?
C107 C102 Rh1 126.0(14) . . ?
C102 C103 C108 129(2) . . ?
C102 C103 C104 115(2) . . ?
C108 C103 C104 115(2) . . ?
C102 C103 Rh1 73.8(13) . . ?
C108 C103 Rh1 125.1(17) . . ?
C104 C103 Rh1 69.9(14) . . ?
C105 C104 C109 129(2) . . ?
C105 C104 C103 97(2) . . ?
C109 C104 C103 133(2) . . ?
C105 C104 Rh1 69.8(13) . . ?
C109 C104 Rh1 132.0(18) . . ?
C103 C104 Rh1 68.5(14) . . ?
C104 C105 C101 115(2) . . ?
C104 C105 C100 126(2) . . ?
C101 C105 C100 120(2) . . ?
C104 C105 Rh1 72.4(13) . . ?
C101 C105 Rh1 70.6(11) . . ?
C100 C105 Rh1 121.9(15) . . ?
C205 C201 C202 107.9(19) . . ?
C205 C201 C206 133(2) . . ?
C202 C201 C206 118.9(19) . . ?
C205 C201 Rh2 69.5(15) . . ?
C202 C201 Rh2 68.8(13) . . ?
C206 C201 Rh2 123.2(15) . . ?
C207 C202 C203 125(4) . . ?
C207 C202 C201 125(4) . . ?
C203 C202 C201 110(2) . . ?
C207 C202 Rh2 127(3) . . ?
C203 C202 Rh2 71.4(13) . . ?
C201 C202 Rh2 72.0(14) . . ?
C208 C203 C202 118(4) . . ?
C208 C203 C204 133(3) . . ?
C202 C203 C204 108(2) . . ?
C208 C203 Rh2 126(3) . . ?
C202 C203 Rh2 70.4(13) . . ?
C204 C203 Rh2 72.1(16) . . ?
C203 C204 C205 105(2) . . ?
C203 C204 C209 147(3) . . ?
C205 C204 C209 108(2) . . ?
C203 C204 Rh2 69.2(15) . . ?
C205 C204 Rh2 67.4(15) . . ?
C209 C204 Rh2 125.0(18) . . ?
C201 C205 C204 108(2) . . ?
C201 C205 C200 114(3) . . ?
C204 C205 C200 137(3) . . ?
C201 C205 Rh2 73.4(15) . . ?
C204 C205 Rh2 71.5(15) . . ?
C200 C205 Rh2 128(2) . . ?
C201 C206 H20A 109.5 . . ?
C201 C206 H20B 109.5 . . ?
H20A C206 H20B 109.5 . . ?
C201 C206 H20C 109.5 . . ?
H20A C206 H20C 109.5 . . ?
H20B C206 H20C 109.5 . . ?
C202 C207 H20D 109.5 . . ?
C202 C207 H20E 109.5 . . ?
H20D C207 H20E 109.5 . . ?
C202 C207 H20F 109.5 . . ?
H20D C207 H20F 109.5 . . ?
H20E C207 H20F 109.5 . . ?
C203 C208 H20G 109.5 . . ?
C203 C208 H20H 109.5 . . ?
H20G C208 H20H 109.5 . . ?
C203 C208 H20I 109.5 . . ?
H20G C208 H20I 109.5 . . ?
H20H C208 H20I 109.5 . . ?
C204 C209 H20J 109.5 . . ?
C204 C209 H20K 109.5 . . ?
H20J C209 H20K 109.5 . . ?
C204 C209 H20L 109.5 . . ?
H20J C209 H20L 109.5 . . ?
H20K C209 H20L 109.5 . . ?
C205 C200 H20M 109.5 . . ?
C205 C200 H20N 109.5 . . ?
H20M C200 H20N 109.5 . . ?
C205 C200 H20O 109.5 . . ?
H20M C200 H20O 109.5 . . ?
H20N C200 H20O 109.5 . . ?

loop_
_geom_bond_atom_site_label_1
_geom_bond_atom_site_label_2
_geom_bond_distance
_geom_bond_site_symmetry_2
_geom_bond_publ_flag
Rh1 N12 2.116(8) 4_565 ?
Rh1 N12 2.116(8) . ?
Rh1 C105 2.14(2) 4_565 ?
Rh1 C105 2.14(2) . ?
Rh1 C103 2.15(2) . ?
Rh1 C103 2.15(2) 4_565 ?
Rh1 C101 2.154(16) 4_565 ?
Rh1 C101 2.154(16) . ?
Rh1 C104 2.17(2) 4_565 ?
Rh1 C104 2.17(2) . ?
Rh1 C102 2.22(2) . ?
Rh1 C102 2.22(2) 4_565 ?
Rh2 C205 2.11(3) 4_565 ?
Rh2 C205 2.11(3) . ?
Rh2 C202 2.12(2) . ?
Rh2 C202 2.12(2) 4_565 ?
Rh2 C203 2.13(2) . ?
Rh2 C203 2.13(2) 4_565 ?
Rh2 C201 2.16(2) . ?
Rh2 C201 2.16(2) 4_565 ?
Rh2 C204 2.17(2) 4_565 ?
Rh2 C204 2.17(2) . ?
Rh2 Cl21 2.421(4) . ?
Rh2 Cl22 2.427(3) 4_565 ?
N11 N12 1.358(11) . ?
N11 C15 1.369(11) . ?
N11 C10 1.451(11) . ?
N12 C13 1.339(12) . ?
C13 C14 1.398(13) . ?
C13 C131 1.469(14) . ?
C131 H13A 0.98 . ?
C131 H13B 0.98 . ?
C131 H13C 0.98 . ?
C14 C15 1.332(14) . ?
C14 H14 0.95 . ?
C15 C151 1.497(12) . ?
C151 H15A 0.98 . ?
C151 H15B 0.98 . ?
C151 H15C 0.98 . ?
C10 N11 1.451(11) 4_565 ?
C10 H101 0.99 . ?
C10 H102 0.99 . ?
C101 C102 1.39(4) . ?
C101 C105 1.46(3) . ?
C101 C106 1.54(2) . ?
C102 C103 1.40(3) . ?
C102 C107 1.45(3) . ?
C103 C108 1.48(3) . ?
C103 C104 1.54(2) . ?
C104 C105 1.40(3) . ?
C104 C109 1.44(3) . ?
C105 C100 1.54(3) . ?
C106 H10A 0.98 . ?
C106 H10B 0.98 . ?
C106 H10C 0.98 . ?
C107 H10D 0.98 . ?
C107 H10E 0.98 . ?
C107 H10F 0.98 . ?
C108 H10G 0.98 . ?
C108 H10H 0.98 . ?
C108 H10I 0.98 . ?
C109 H10J 0.98 . ?
C109 H10K 0.98 . ?
C109 H10L 0.98 . ?
C100 H10M 0.98 . ?
C100 H10N 0.98 . ?
C100 H10O 0.98 . ?
C201 C205 1.36(4) . ?
C201 C202 1.44(4) . ?
C201 C206 1.50(3) . ?
C202 C207 1.36(6) . ?
C202 C203 1.39(3) . ?
C203 C208 1.34(6) . ?
C203 C204 1.42(3) . ?
C204 C205 1.50(4) . ?
C204 C209 1.52(4) . ?
C205 C200 1.53(4) . ?
C206 H20A 0.98 . ?
C206 H20B 0.98 . ?
C206 H20C 0.98 . ?
C207 H20D 0.98 . ?
C207 H20E 0.98 . ?
C207 H20F 0.98 . ?
C208 H20G 0.98 . ?
C208 H20H 0.98 . ?
C208 H20I 0.98 . ?
C209 H20J 0.98 . ?
C209 H20K 0.98 . ?
C209 H20L 0.98 . ?
C200 H20M 0.98 . ?
C200 H20N 0.98 . ?
C200 H20O 0.98 . ?
